data_7018171
loop_
_publ_author_name
'Shakirova, Julia R.'
'Grachova, Elena V.'
'Gurzhiy, Vladislav V.'
'Koshevoy, Igor O.'
'Melnikov, Alexei S.'
'Sizova, Olga V.'
'Tunik, Sergey P.'
'Laguna, Antonio'

_publ_section_title
;
 Luminescent heterometallic gold-copper alkynyl complexes stabilized by
 tridentate phosphine.
;
_journal_issue 10
_journal_name_full 'Dalton transactions (Cambridge, England : 2003)'
_journal_page_first 2941
_journal_page_last 2949
_journal_paper_doi 10.1039/c2dt11710j
_journal_volume 41
_journal_year 2012
_chemical_formula_sum 'C67 H52 Au3 B Cu F4 O6 P3'
_chemical_formula_weight 1787.25
_chemical_name_systematic
;
?
;
_space_group_IT_number 146
_symmetry_cell_setting trigonal
_symmetry_space_group_name_Hall 'R 3'
_symmetry_space_group_name_H-M 'R 3 :H'
_atom_sites_solution_hydrogens geom
_atom_sites_solution_primary direct
_atom_sites_solution_secondary difmap
_audit_creation_method SHELXL-97
_cell_angle_alpha 90.00
_cell_angle_beta 90.00
_cell_angle_gamma 120.00
_cell_formula_units_Z 3
_cell_length_a 17.1354(7)
_cell_length_b 17.1354(7)
_cell_length_c 17.8646(8)
_cell_measurement_reflns_used 5097
_cell_measurement_temperature 210(2)
_cell_measurement_theta_max 23.73
_cell_measurement_theta_min 2.38
_cell_volume 4542.7(3)
_computing_cell_refinement 'Bruker SAINT'
_computing_data_collection 'Bruker APEX2'
_computing_data_reduction 'Bruker SAINT'
_computing_structure_refinement 'SHELXL-97 (Sheldrick, 2008)'
_computing_structure_solution 'SHELXS-97 (Sheldrick, 2008)'
_diffrn_ambient_temperature 210(2)
_diffrn_measured_fraction_theta_full 1.000
_diffrn_measured_fraction_theta_max 1.000
_diffrn_measurement_device_type 'Bruker APEX-II CCD'
_diffrn_measurement_method '\f and \w scans'
_diffrn_radiation_monochromator graphite
_diffrn_radiation_source 'fine-focus sealed tube'
_diffrn_radiation_type MoK\a
_diffrn_radiation_wavelength 0.71073
_diffrn_reflns_av_R_equivalents 0.0405
_diffrn_reflns_av_sigmaI/netI 0.0596
_diffrn_reflns_limit_h_max 21
_diffrn_reflns_limit_h_min -24
_diffrn_reflns_limit_k_max 24
_diffrn_reflns_limit_k_min -23
_diffrn_reflns_limit_l_max 25
_diffrn_reflns_limit_l_min -25
_diffrn_reflns_number 19554
_diffrn_reflns_theta_full 29.99
_diffrn_reflns_theta_max 29.99
_diffrn_reflns_theta_min 1.78
_exptl_absorpt_coefficient_mu 7.735
_exptl_absorpt_correction_T_max 0.5650
_exptl_absorpt_correction_T_min 0.4966
_exptl_absorpt_correction_type multi-scan
_exptl_absorpt_process_details 'SADABS; Bruker, 2007'
_exptl_crystal_colour yellow
_exptl_crystal_density_diffrn 1.960
_exptl_crystal_density_method 'not measured'
_exptl_crystal_description cubic
_exptl_crystal_F_000 2562
_exptl_crystal_size_max 0.1
_exptl_crystal_size_mid 0.1
_exptl_crystal_size_min 0.1
_refine_diff_density_max 1.075
_refine_diff_density_min -0.607
_refine_diff_density_rms 0.080
_refine_ls_abs_structure_details 'Flack H D (1983), Acta Cryst. A39, 876-881'
_refine_ls_abs_structure_Flack -0.022(5)
_refine_ls_extinction_method none
_refine_ls_goodness_of_fit_ref 0.791
_refine_ls_hydrogen_treatment constr
_refine_ls_matrix_type full
_refine_ls_number_parameters 257
_refine_ls_number_reflns 5889
_refine_ls_number_restraints 1
_refine_ls_restrained_S_all 0.791
_refine_ls_R_factor_all 0.0515
_refine_ls_R_factor_gt 0.0273
_refine_ls_shift/su_max 0.000
_refine_ls_shift/su_mean 0.000
_refine_ls_structure_factor_coef Fsqd
_refine_ls_weighting_details 'calc w=1/[\s^2^(Fo^2^)+(0.0196P)^2^+0.0000P] where P=(Fo^2^+2Fc^2^)/3'
_refine_ls_weighting_scheme calc
_refine_ls_wR_factor_gt 0.0436
_refine_ls_wR_factor_ref 0.0469
_reflns_number_gt 4008
_reflns_number_total 5889
_reflns_threshold_expression >2sigma(I)
_cod_data_source_file c2dt11710j.txt
_cod_data_source_block au3cu_cube_0m
_cod_depositor_comments
;
The following automatic conversions were performed:

'_symmetry_cell_setting' value 'Trigonal' changed to 'trigonal'
according to /home/saulius/struct/CIF-dictionaries/cif_core.dic
dictionary named 'cif_core.dic' version 2.4.1 from 2010-06-29.

Automatic conversion script
Id: cif_fix_values 1715 2011-07-08 13:25:40Z adriana 
;
_cod_original_sg_symbol_H-M R3
_cod_database_code 7018171

loop_
_symmetry_equiv_pos_as_xyz
'x, y, z'
'-y, x-y, z'
'-x+y, -x, z'
'x+2/3, y+1/3, z+1/3'
'-y+2/3, x-y+1/3, z+1/3'
'-x+y+2/3, -x+1/3, z+1/3'
'x+1/3, y+2/3, z+2/3'
'-y+1/3, x-y+2/3, z+2/3'
'-x+y+1/3, -x+2/3, z+2/3'

loop_
_atom_site_label
_atom_site_type_symbol
_atom_site_fract_x
_atom_site_fract_y
_atom_site_fract_z
_atom_site_U_iso_or_equiv
_atom_site_adp_type
_atom_site_occupancy
_atom_site_symmetry_multiplicity
_atom_site_calc_flag
_atom_site_refinement_flags
_atom_site_disorder_assembly
_atom_site_disorder_group
Au1 Au 0.211560(12) 0.577726(12) 0.085900(14) 0.04990(5) Uani 1 1 d . . .
Cu1 Cu 0.3333 0.6667 0.21409(6) 0.0629(3) Uani 1 3 d S . .
P1 P 0.21496(8) 0.61319(9) -0.03761(7) 0.0420(3) Uani 1 1 d . . .
C1 C 0.3333 0.6667 -0.0733(4) 0.0405(18) Uani 1 3 d S . .
H1 H 0.3333 0.6667 -0.1281 0.049 Uiso 1 3 calc SR . .
C2 C 0.2094(3) 0.5446(4) 0.1939(3) 0.0567(14) Uani 1 1 d . . .
C3 C 0.2181(4) 0.5264(4) 0.2583(3) 0.0550(14) Uani 1 1 d . . .
C4 C 0.2202(3) 0.4902(3) 0.3296(3) 0.0514(13) Uani 1 1 d . . .
C5 C 0.2116(4) 0.5232(4) 0.3960(3) 0.0686(15) Uani 1 1 d . . .
H5 H 0.2051 0.5739 0.3973 0.082 Uiso 1 1 calc R . .
C6 C 0.2127(4) 0.4805(4) 0.4637(3) 0.0703(17) Uani 1 1 d . . .
H6 H 0.2076 0.5036 0.5094 0.084 Uiso 1 1 calc R . .
C7 C 0.2211(4) 0.4055(4) 0.4618(3) 0.0620(15) Uani 1 1 d . . .
C8 C 0.2322(4) 0.3755(4) 0.3952(4) 0.0782(18) Uani 1 1 d . . .
H8 H 0.2402 0.3257 0.3941 0.094 Uiso 1 1 calc R . .
C9 C 0.2320(4) 0.4154(4) 0.3295(3) 0.0706(17) Uani 1 1 d . . .
H9 H 0.2398 0.3929 0.2845 0.085 Uiso 1 1 calc R . .
C10 C 0.1731(3) 0.6922(3) -0.0513(3) 0.0452(11) Uani 1 1 d . . .
C11 C 0.1564(3) 0.7283(4) 0.0112(3) 0.0574(14) Uani 1 1 d . . .
H11 H 0.1682 0.7138 0.0585 0.069 Uiso 1 1 calc R . .
C12 C 0.1221(4) 0.7864(4) 0.0045(4) 0.0667(16) Uani 1 1 d . . .
H12 H 0.1102 0.8102 0.0468 0.080 Uiso 1 1 calc R . .
C13 C 0.1062(4) 0.8078(4) -0.0652(4) 0.0739(17) Uani 1 1 d . . .
H13 H 0.0843 0.8475 -0.0704 0.089 Uiso 1 1 calc R . .
C14 C 0.1219(4) 0.7721(4) -0.1268(4) 0.0701(17) Uani 1 1 d . . .
H14 H 0.1101 0.7872 -0.1738 0.084 Uiso 1 1 calc R . .
C15 C 0.1550(3) 0.7133(4) -0.1215(3) 0.0545(13) Uani 1 1 d . . .
H15 H 0.1650 0.6887 -0.1643 0.065 Uiso 1 1 calc R . .
C16 C 0.1483(3) 0.5202(3) -0.0990(3) 0.0450(12) Uani 1 1 d . . .
C17 C 0.0815(3) 0.4406(4) -0.0677(3) 0.0625(14) Uani 1 1 d . . .
H17 H 0.0747 0.4357 -0.0160 0.075 Uiso 1 1 calc R . .
C18 C 0.0248(4) 0.3685(4) -0.1125(5) 0.088(2) Uani 1 1 d . . .
H18 H -0.0208 0.3160 -0.0910 0.105 Uiso 1 1 calc R . .
C19 C 0.0358(5) 0.3743(5) -0.1876(5) 0.091(2) Uani 1 1 d . . .
H19 H -0.0014 0.3250 -0.2174 0.109 Uiso 1 1 calc R . .
C20 C 0.1025(5) 0.4535(4) -0.2208(4) 0.083(2) Uani 1 1 d . . .
H20 H 0.1088 0.4575 -0.2726 0.100 Uiso 1 1 calc R . .
C21 C 0.1583(4) 0.5247(4) -0.1771(3) 0.0574(14) Uani 1 1 d . . .
H21 H 0.2035 0.5770 -0.1992 0.069 Uiso 1 1 calc R . .
C22 C 0.2184(4) 0.3548(5) 0.5319(4) 0.0735(18) Uani 1 1 d . . .
C23 C 0.1959(6) 0.3377(6) 0.6590(4) 0.124(3) Uani 1 1 d . . .
H23A H 0.1923 0.2816 0.6460 0.186 Uiso 1 1 calc R . .
H23B H 0.1441 0.3261 0.6879 0.186 Uiso 1 1 calc R . .
H23C H 0.2495 0.3736 0.6878 0.186 Uiso 1 1 calc R . .
O2 O 0.1989(3) 0.3855(4) 0.5914(2) 0.1000(16) Uani 1 1 d . . .
O1 O 0.2352(4) 0.2947(4) 0.5307(3) 0.1044(16) Uani 1 1 d . . .
B1 B 0.3333 0.6667 -0.3384(13) 0.29(2) Uani 1 3 d S . 1
F1A F 0.3333 0.6667 -0.2754(9) 0.118(5) Uiso 0.17 1 d P A 1
F2A F 0.3713(9) 0.7525(10) -0.3737(7) 0.183(5) Uiso 0.50 1 d P B 1
F1B F 0.3333 0.6667 -0.409(2) 0.244(12) Uiso 0.17 1 d P C 2
F2B F 0.4161(10) 0.7411(9) -0.3077(9) 0.194(5) Uiso 0.50 1 d P D 2

loop_
_atom_site_aniso_label
_atom_site_aniso_U_11
_atom_site_aniso_U_22
_atom_site_aniso_U_33
_atom_site_aniso_U_23
_atom_site_aniso_U_13
_atom_site_aniso_U_12
Au1 0.04975(13) 0.05478(13) 0.04177(8) 0.00607(10) 0.00520(10) 0.02360(12)
Cu1 0.0681(5) 0.0681(5) 0.0523(6) 0.000 0.000 0.0341(2)
P1 0.0410(7) 0.0445(7) 0.0400(7) 0.0007(6) 0.0001(5) 0.0210(6)
C1 0.043(3) 0.043(3) 0.035(4) 0.000 0.000 0.0217(14)
C2 0.042(3) 0.056(4) 0.066(4) -0.001(3) 0.004(3) 0.020(3)
C3 0.046(3) 0.058(3) 0.052(3) 0.002(3) 0.002(3) 0.019(3)
C4 0.048(3) 0.050(3) 0.048(3) 0.007(2) 0.000(2) 0.018(3)
C5 0.080(4) 0.070(4) 0.054(3) 0.005(3) 0.008(3) 0.036(3)
C6 0.072(4) 0.105(5) 0.042(3) -0.008(3) -0.001(3) 0.051(4)
C7 0.046(3) 0.065(4) 0.066(4) 0.019(3) 0.002(3) 0.020(3)
C8 0.094(5) 0.067(4) 0.071(4) 0.000(3) -0.005(4) 0.039(4)
C9 0.083(4) 0.070(4) 0.055(4) -0.001(3) -0.012(3) 0.036(4)
C10 0.032(3) 0.047(3) 0.057(3) 0.002(2) 0.003(2) 0.020(2)
C11 0.048(3) 0.051(3) 0.067(4) -0.006(3) 0.007(3) 0.020(3)
C12 0.062(4) 0.053(3) 0.090(5) -0.006(3) 0.016(3) 0.032(3)
C13 0.069(4) 0.067(4) 0.102(5) 0.005(4) 0.010(4) 0.046(3)
C14 0.057(4) 0.077(4) 0.087(5) 0.023(4) 0.011(3) 0.041(3)
C15 0.049(3) 0.057(3) 0.061(3) 0.000(3) 0.000(3) 0.030(3)
C16 0.039(3) 0.038(3) 0.058(3) -0.003(2) -0.008(2) 0.019(2)
C17 0.050(3) 0.069(4) 0.069(4) -0.003(3) -0.004(3) 0.031(3)
C18 0.056(4) 0.048(4) 0.141(7) -0.018(4) -0.024(4) 0.013(3)
C19 0.100(6) 0.068(5) 0.116(6) -0.046(5) -0.065(5) 0.050(5)
C20 0.118(6) 0.070(4) 0.076(4) -0.027(4) -0.046(4) 0.057(4)
C21 0.069(4) 0.053(3) 0.058(3) -0.003(3) -0.015(3) 0.037(3)
C22 0.050(4) 0.067(4) 0.090(5) 0.017(4) 0.000(3) 0.019(3)
C23 0.119(7) 0.191(10) 0.077(5) 0.054(6) 0.018(5) 0.089(7)
O2 0.096(3) 0.159(5) 0.054(3) 0.027(3) 0.012(3) 0.070(4)
O1 0.122(4) 0.098(4) 0.105(4) 0.025(3) -0.005(3) 0.063(3)
B1 0.41(4) 0.41(4) 0.048(13) 0.000 0.000 0.203(19)

loop_
_atom_type_symbol
_atom_type_description
_atom_type_scat_dispersion_real
_atom_type_scat_dispersion_imag
_atom_type_scat_source
C C 0.0033 0.0016 'International Tables Vol C Tables 4.2.6.8 and 6.1.1.4'
H H 0.0000 0.0000 'International Tables Vol C Tables 4.2.6.8 and 6.1.1.4'
O O 0.0106 0.0060 'International Tables Vol C Tables 4.2.6.8 and 6.1.1.4'
F F 0.0171 0.0103 'International Tables Vol C Tables 4.2.6.8 and 6.1.1.4'
P P 0.1023 0.0942 'International Tables Vol C Tables 4.2.6.8 and 6.1.1.4'
Cu Cu 0.3201 1.2651 'International Tables Vol C Tables 4.2.6.8 and 6.1.1.4'
Au Au -2.0133 8.8022 'International Tables Vol C Tables 4.2.6.8 and 6.1.1.4'
B B 0.0013 0.0007 'International Tables Vol C Tables 4.2.6.8 and 6.1.1.4'

loop_
_geom_angle_atom_site_label_1
_geom_angle_atom_site_label_2
_geom_angle_atom_site_label_3
_geom_angle
_geom_angle_site_symmetry_1
_geom_angle_site_symmetry_3
C2 Au1 P1 178.74(18) . .
C2 Au1 Cu1 46.31(15) . .
P1 Au1 Cu1 133.97(4) . .
C2 Au1 Au1 101.80(16) . 3_565
P1 Au1 Au1 78.77(3) . 3_565
Cu1 Au1 Au1 56.787(11) . 3_565
C2 Au1 Au1 86.77(15) . 2_665
P1 Au1 Au1 92.56(3) . 2_665
Cu1 Au1 Au1 56.788(11) . 2_665
Au1 Au1 Au1 60.0 3_565 2_665
C2 Cu1 C2 117.22(9) 3_565 .
C2 Cu1 C2 117.22(9) 3_565 2_665
C2 Cu1 C2 117.22(9) . 2_665
C2 Cu1 C3 31.01(19) 3_565 3_565
C2 Cu1 C3 111.6(2) . 3_565
C2 Cu1 C3 131.1(2) 2_665 3_565
C2 Cu1 C3 131.1(2) 3_565 .
C2 Cu1 C3 31.01(19) . .
C2 Cu1 C3 111.6(2) 2_665 .
C3 Cu1 C3 109.36(14) 3_565 .
C2 Cu1 C3 111.6(2) 3_565 2_665
C2 Cu1 C3 131.1(2) . 2_665
C2 Cu1 C3 31.00(19) 2_665 2_665
C3 Cu1 C3 109.36(14) 3_565 2_665
C3 Cu1 C3 109.36(14) . 2_665
C2 Cu1 Au1 42.75(17) 3_565 3_565
C2 Cu1 Au1 107.79(17) . 3_565
C2 Cu1 Au1 92.14(15) 2_665 3_565
C3 Cu1 Au1 73.64(14) 3_565 3_565
C3 Cu1 Au1 138.26(14) . 3_565
C3 Cu1 Au1 108.32(14) 2_665 3_565
C2 Cu1 Au1 92.15(15) 3_565 .
C2 Cu1 Au1 42.74(17) . .
C2 Cu1 Au1 107.79(17) 2_665 .
C3 Cu1 Au1 108.32(14) 3_565 .
C3 Cu1 Au1 73.64(14) . .
C3 Cu1 Au1 138.26(14) 2_665 .
Au1 Cu1 Au1 66.43(2) 3_565 .
C2 Cu1 Au1 107.79(17) 3_565 2_665
C2 Cu1 Au1 92.15(15) . 2_665
C2 Cu1 Au1 42.74(17) 2_665 2_665
C3 Cu1 Au1 138.26(14) 3_565 2_665
C3 Cu1 Au1 108.32(14) . 2_665
C3 Cu1 Au1 73.64(14) 2_665 2_665
Au1 Cu1 Au1 66.43(2) 3_565 2_665
Au1 Cu1 Au1 66.43(2) . 2_665
C16 P1 C10 105.2(2) . .
C16 P1 C1 106.2(2) . .
C10 P1 C1 108.72(17) . .
C16 P1 Au1 115.73(17) . .
C10 P1 Au1 110.96(16) . .
C1 P1 Au1 109.7(2) . .
P1 C1 P1 109.0(2) . 3_565
P1 C1 P1 109.0(2) . 2_665
P1 C1 P1 109.0(2) 3_565 2_665
P1 C1 H1 109.9 . .
P1 C1 H1 109.9 3_565 .
P1 C1 H1 109.9 2_665 .
C3 C2 Au1 172.6(5) . .
C3 C2 Cu1 84.4(4) . .
Au1 C2 Cu1 90.9(2) . .
C2 C3 C4 170.7(6) . .
C2 C3 Cu1 64.6(3) . .
C4 C3 Cu1 123.5(4) . .
C5 C4 C9 118.8(5) . .
C5 C4 C3 124.8(5) . .
C9 C4 C3 116.4(5) . .
C4 C5 C6 120.0(6) . .
C4 C5 H5 120.0 . .
C6 C5 H5 120.0 . .
C7 C6 C5 120.0(5) . .
C7 C6 H6 120.0 . .
C5 C6 H6 120.0 . .
C8 C7 C6 119.0(5) . .
C8 C7 C22 118.8(6) . .
C6 C7 C22 122.2(6) . .
C7 C8 C9 122.3(6) . .
C7 C8 H8 118.9 . .
C9 C8 H8 118.9 . .
C8 C9 C4 120.0(6) . .
C8 C9 H9 120.0 . .
C4 C9 H9 120.0 . .
C11 C10 C15 119.7(5) . .
C11 C10 P1 117.9(4) . .
C15 C10 P1 122.4(4) . .
C10 C11 C12 120.6(5) . .
C10 C11 H11 119.7 . .
C12 C11 H11 119.7 . .
C13 C12 C11 118.9(6) . .
C13 C12 H12 120.5 . .
C11 C12 H12 120.5 . .
C14 C13 C12 120.7(5) . .
C14 C13 H13 119.7 . .
C12 C13 H13 119.7 . .
C13 C14 C15 121.4(6) . .
C13 C14 H14 119.3 . .
C15 C14 H14 119.3 . .
C10 C15 C14 118.7(5) . .
C10 C15 H15 120.7 . .
C14 C15 H15 120.7 . .
C17 C16 C21 118.2(5) . .
C17 C16 P1 118.2(4) . .
C21 C16 P1 123.6(4) . .
C18 C17 C16 120.8(6) . .
C18 C17 H17 119.6 . .
C16 C17 H17 119.6 . .
C19 C18 C17 119.9(7) . .
C19 C18 H18 120.0 . .
C17 C18 H18 120.0 . .
C18 C19 C20 120.6(6) . .
C18 C19 H19 119.7 . .
C20 C19 H19 119.7 . .
C21 C20 C19 119.7(6) . .
C21 C20 H20 120.2 . .
C19 C20 H20 120.2 . .
C20 C21 C16 120.7(6) . .
C20 C21 H21 119.6 . .
C16 C21 H21 119.6 . .
O1 C22 O2 125.5(7) . .
O1 C22 C7 121.8(7) . .
O2 C22 C7 112.6(6) . .
O2 C23 H23A 109.5 . .
O2 C23 H23B 109.5 . .
H23A C23 H23B 109.5 . .
O2 C23 H23C 109.5 . .
H23A C23 H23C 109.5 . .
H23B C23 H23C 109.5 . .
C22 O2 C23 113.3(6) . .
F1A B1 F2A 116.2(11) . 2_665
F1A B1 F2A 116.2(11) . .
F2A B1 F2A 101.9(13) 2_665 .
F1A B1 F2A 116.2(11) . 3_565
F2A B1 F2A 101.9(13) 2_665 3_565
F2A B1 F2A 101.9(13) . 3_565

loop_
_geom_bond_atom_site_label_1
_geom_bond_atom_site_label_2
_geom_bond_distance
_geom_bond_site_symmetry_2
Au1 C2 2.007(6) .
Au1 P1 2.2816(13) .
Au1 Cu1 2.9565(9) .
Au1 Au1 3.2388(3) 3_565
Au1 Au1 3.2389(3) 2_665
Cu1 C2 2.138(5) 3_565
Cu1 C2 2.138(5) .
Cu1 C2 2.138(5) 2_665
Cu1 C3 2.357(5) 3_565
Cu1 C3 2.357(5) .
Cu1 C3 2.357(5) 2_665
Cu1 Au1 2.9564(9) 3_565
Cu1 Au1 2.9565(9) 2_665
P1 C16 1.797(5) .
P1 C10 1.838(5) .
P1 C1 1.871(3) .
C1 P1 1.871(3) 3_565
C1 P1 1.871(3) 2_665
C1 H1 0.9800 .
C2 C3 1.220(7) .
C3 C4 1.425(7) .
C4 C5 1.354(7) .
C4 C9 1.394(8) .
C5 C6 1.418(7) .
C5 H5 0.9300 .
C6 C7 1.364(8) .
C6 H6 0.9300 .
C7 C8 1.347(8) .
C7 C22 1.511(8) .
C8 C9 1.360(8) .
C8 H8 0.9300 .
C9 H9 0.9300 .
C10 C11 1.375(6) .
C10 C15 1.382(7) .
C11 C12 1.392(7) .
C11 H11 0.9300 .
C12 C13 1.364(8) .
C12 H12 0.9300 .
C13 C14 1.349(8) .
C13 H13 0.9300 .
C14 C15 1.384(7) .
C14 H14 0.9300 .
C15 H15 0.9300 .
C16 C17 1.387(7) .
C16 C21 1.402(7) .
C17 C18 1.382(8) .
C17 H17 0.9300 .
C18 C19 1.351(10) .
C18 H18 0.9300 .
C19 C20 1.396(10) .
C19 H19 0.9300 .
C20 C21 1.358(8) .
C20 H20 0.9300 .
C21 H21 0.9300 .
C22 O1 1.201(7) .
C22 O2 1.302(8) .
C23 O2 1.446(8) .
C23 H23A 0.9600 .
C23 H23B 0.9600 .
C23 H23C 0.9600 .
B1 F1A 1.13(2) .
B1 F2A 1.424(15) 2_665
B1 F2A 1.424(15) .
B1 F2A 1.424(16) 3_565
